data_1574498
loop_
_publ_author_name
'LaPierre, Etienne A.'
'Suvinen, Roope A.'
'Patrick, Brian O.'
'Tuononen, Heikki M.'
'Manners, Ian'

_publ_section_title
;
 Multi-site reduction of hexachlorophosphazene to low-valent PN
 heterocycles and extension to the reduction of poly-chlorophosphazene
;
_journal_issue 22
_journal_name_full 'Chemical Science'
_journal_page_first 9820
_journal_page_last 9832
_journal_paper_doi 10.1039/D4SC07559E
_journal_volume 16
_journal_year 2025
_chemical_formula_moiety 'C30 H46 Cl5 N4 P3 Ru'
_chemical_formula_sum 'C30 H46 Cl5 N4 P3 Ru'
_chemical_formula_weight 833.94
_space_group_crystal_system orthorhombic
_space_group_IT_number 61
_space_group_name_Hall '-P 2ac 2ab'
_space_group_name_H-M_alt 'P b c a'
_atom_sites_solution_hydrogens geom
_audit_creation_method SHELXL-2019/3
_audit_update_record
;
2024-09-11 deposited with the CCDC.	2025-04-15 downloaded from the CCDC.
;
_cell_angle_alpha 90
_cell_angle_beta 90
_cell_angle_gamma 90
_cell_formula_units_Z 8
_cell_length_a 20.7075(17)
_cell_length_b 16.7414(14)
_cell_length_c 21.1042(18)
_cell_measurement_reflns_used 9137
_cell_measurement_temperature 100(2)
_cell_measurement_theta_max 30.53
_cell_measurement_theta_min 2.31
_cell_volume 7316.2(11)
_computing_cell_refinement 'Bruker SAINT'
_computing_data_collection 'Bruker APEX2'
_computing_data_reduction 'Bruker SAINT'
_computing_molecular_graphics 'Bruker SHELXTL'
_computing_publication_material 'LinXTL v. 5.9.9 (Spasyuk, 2009)'
_computing_structure_refinement 'SHELXL-2014 (Sheldrick 2014)'
_computing_structure_solution 'SHELXS-97 (Sheldrick 2008)'
_diffrn_ambient_temperature 100(2)
_diffrn_measured_fraction_theta_full 1.000
_diffrn_measured_fraction_theta_max 0.999
_diffrn_measurement_device_type 'Bruker APEX-II CCD'
_diffrn_measurement_method '\f and \w scans'
_diffrn_radiation_type 'Mo k\a'
_diffrn_radiation_wavelength 0.71073
_diffrn_reflns_av_R_equivalents 0.0478
_diffrn_reflns_av_unetI/netI 0.0193
_diffrn_reflns_Laue_measured_fraction_full 1.000
_diffrn_reflns_Laue_measured_fraction_max 0.999
_diffrn_reflns_limit_h_max 29
_diffrn_reflns_limit_h_min -27
_diffrn_reflns_limit_k_max 23
_diffrn_reflns_limit_k_min -20
_diffrn_reflns_limit_l_max 30
_diffrn_reflns_limit_l_min -30
_diffrn_reflns_number 178016
_diffrn_reflns_point_group_measured_fraction_full 1.000
_diffrn_reflns_point_group_measured_fraction_max 0.999
_diffrn_reflns_theta_full 25.242
_diffrn_reflns_theta_max 30.575
_diffrn_reflns_theta_min 1.838
_exptl_absorpt_coefficient_mu 0.953
_exptl_absorpt_correction_T_max 0.7461
_exptl_absorpt_correction_T_min 0.7062
_exptl_absorpt_correction_type multi-scan
_exptl_absorpt_process_details 'Sadabs (Sheldrick, 1996)'
_exptl_crystal_colour Purple
_exptl_crystal_density_diffrn 1.514
_exptl_crystal_density_method 'not measured'
_exptl_crystal_description block
_exptl_crystal_F_000 3424
_exptl_crystal_size_max 0.22
_exptl_crystal_size_mid 0.16
_exptl_crystal_size_min 0.12
_refine_diff_density_max 0.992
_refine_diff_density_min -0.664
_refine_diff_density_rms 0.075
_refine_ls_extinction_method none
_refine_ls_goodness_of_fit_ref 1.044
_refine_ls_hydrogen_treatment constr
_refine_ls_matrix_type full
_refine_ls_number_parameters 401
_refine_ls_number_reflns 11222
_refine_ls_number_restraints 0
_refine_ls_restrained_S_all 1.044
_refine_ls_R_factor_all 0.0386
_refine_ls_R_factor_gt 0.0273
_refine_ls_shift/su_max 0.003
_refine_ls_shift/su_mean 0.000
_refine_ls_structure_factor_coef Fsqd
_refine_ls_weighting_details 'w=1/[\s^2^(Fo^2^)+(0.0235P)^2^+8.0241P] where P=(Fo^2^+2Fc^2^)/3'
_refine_ls_weighting_scheme calc
_refine_ls_wR_factor_gt 0.0598
_refine_ls_wR_factor_ref 0.0654
_reflns_Friedel_coverage 0.000
_reflns_number_gt 9384
_reflns_number_total 11222
_reflns_threshold_expression 'I > 2\s(I)'
_cod_data_source_file d4sc07559e2.cif
_cod_data_source_block im146_a
_cod_depositor_comments 'Adding full bibliography for 1574493--1574501.cif.'
_cod_database_code 1574498
_shelx_shelxl_version_number 2019/3
_shelx_space_group_comment
;
The symmetry employed for this shelxl refinement is uniquely defined
by the following loop, which should always be used as a source of
symmetry information in preference to the above space-group names.
They are only intended as comments.
;
_shelx_estimated_absorpt_t_min 0.818
_shelx_estimated_absorpt_t_max 0.894

loop_
_space_group_symop_operation_xyz
'x, y, z'
'-x+1/2, -y, z+1/2'
'-x, y+1/2, -z+1/2'
'x+1/2, -y+1/2, -z'
'-x, -y, -z'
'x-1/2, y, -z-1/2'
'x, -y-1/2, z-1/2'
'-x-1/2, y-1/2, z'

loop_
_atom_site_label
_atom_site_type_symbol
_atom_site_fract_x
_atom_site_fract_y
_atom_site_fract_z
_atom_site_U_iso_or_equiv
_atom_site_adp_type
_atom_site_occupancy
_atom_site_site_symmetry_order
_atom_site_calc_flag
_atom_site_refinement_flags_posn
_atom_site_refinement_flags_adp
_atom_site_refinement_flags_occupancy
_atom_site_disorder_assembly
_atom_site_disorder_group
Ru1 Ru 0.57325(2) 0.73025(2) 0.58894(2) 0.01420(3) Uani 1 1 d . . . . .
P1 P 0.61713(2) 0.61746(2) 0.63703(2) 0.01183(7) Uani 1 1 d . . . . .
Cl3 Cl 0.80403(2) 0.53956(3) 0.71264(2) 0.02190(8) Uani 1 1 d . . . . .
P2 P 0.74821(2) 0.56784(2) 0.63787(2) 0.01453(8) Uani 1 1 d . . . . .
Cl4 Cl 0.65492(2) 0.44001(3) 0.49161(2) 0.02324(9) Uani 1 1 d . . . . .
P3 P 0.65865(2) 0.46966(3) 0.58489(2) 0.01633(8) Uani 1 1 d . . . . .
Cl1 Cl 0.51307(2) 0.79818(3) 0.66852(2) 0.02568(9) Uani 1 1 d . . . . .
Cl2 Cl 0.81613(2) 0.62719(3) 0.58653(2) 0.02685(9) Uani 1 1 d . . . . .
Cl5 Cl 0.63792(2) 0.36040(3) 0.62078(2) 0.02644(9) Uani 1 1 d . . . . .
N1 N 0.60464(6) 0.53084(8) 0.60055(6) 0.0155(3) Uani 1 1 d . . . . .
N2 N 0.69314(6) 0.62472(8) 0.65888(6) 0.0146(2) Uani 1 1 d . . . . .
N3 N 0.58233(6) 0.62960(9) 0.76876(6) 0.0156(3) Uani 1 1 d . . . . .
N4 N 0.73220(7) 0.48790(9) 0.60057(8) 0.0238(3) Uani 1 1 d . . . . .
C14 C 0.67374(8) 0.57191(10) 0.82745(8) 0.0174(3) Uani 1 1 d . . . . .
C9 C 0.64718(7) 0.63893(10) 0.79632(7) 0.0146(3) Uani 1 1 d . . . . .
C1 C 0.56916(7) 0.60488(10) 0.71121(7) 0.0149(3) Uani 1 1 d . . . . .
C10 C 0.67998(8) 0.71219(10) 0.79298(7) 0.0160(3) Uani 1 1 d . . . . .
C25 C 0.55433(8) 0.69270(10) 0.49387(7) 0.0152(3) Uani 1 1 d . . . . .
C11 C 0.74024(8) 0.71717(11) 0.82268(8) 0.0198(3) Uani 1 1 d . . . . .
H11 H 0.763193 0.764860 0.820786 0.024 Uiso 1 1 calc R U . . .
C24 C 0.51852(8) 0.76532(10) 0.50712(7) 0.0187(3) Uani 1 1 d . . . . .
C13 C 0.73359(9) 0.58106(11) 0.85665(8) 0.0216(3) Uani 1 1 d . . . . .
H13 H 0.751855 0.537945 0.877884 0.026 Uiso 1 1 calc R U . . .
C2 C 0.49847(8) 0.57889(12) 0.70709(8) 0.0223(4) Uani 1 1 d . . . . .
C30 C 0.52578(9) 0.61520(10) 0.47186(8) 0.0202(3) Uani 1 1 d . . . . .
H30A H 0.551860 0.571676 0.486782 0.030 Uiso 1 1 calc R U . . .
H30B H 0.524441 0.614379 0.426396 0.030 Uiso 1 1 calc R U . . .
H30C H 0.482772 0.609916 0.488313 0.030 Uiso 1 1 calc R U . . .
C15 C 0.65564(9) 0.78584(10) 0.75842(8) 0.0196(3) Uani 1 1 d . . . . .
H15 H 0.612580 0.774038 0.741575 0.023 Uiso 1 1 calc R U . . .
C21 C 0.62162(8) 0.71102(10) 0.49866(7) 0.0170(3) Uani 1 1 d . . . . .
C18 C 0.64209(9) 0.48995(11) 0.82724(8) 0.0212(3) Uani 1 1 d . . . . .
H18 H 0.595704 0.498212 0.820797 0.025 Uiso 1 1 calc R U . . .
C12 C 0.76647(9) 0.65304(11) 0.85473(9) 0.0231(4) Uani 1 1 d . . . . .
H12 H 0.806143 0.658157 0.874988 0.028 Uiso 1 1 calc R U . . .
C4 C 0.52154(8) 0.64391(12) 0.81005(8) 0.0212(3) Uani 1 1 d . . . . .
C3 C 0.46802(8) 0.62657(14) 0.76188(9) 0.0274(4) Uani 1 1 d . . . . .
H3A H 0.449841 0.676151 0.746164 0.033 Uiso 1 1 calc R U . . .
H3B H 0.433773 0.595788 0.781561 0.033 Uiso 1 1 calc R U . . .
C23 C 0.56351(9) 0.82705(10) 0.52090(8) 0.0211(3) Uani 1 1 d . . . . .
C22 C 0.62732(9) 0.79280(11) 0.51806(8) 0.0204(3) Uani 1 1 d . . . . .
C7 C 0.52085(9) 0.73037(12) 0.83268(8) 0.0259(4) Uani 1 1 d . . . . .
H7A H 0.523821 0.765449 0.796820 0.039 Uiso 1 1 calc R U . . .
H7B H 0.556911 0.739418 0.860360 0.039 Uiso 1 1 calc R U . . .
H7C H 0.481400 0.740681 0.855125 0.039 Uiso 1 1 calc R U . . .
C5 C 0.46241(8) 0.59302(13) 0.64482(9) 0.0272(4) Uani 1 1 d . . . . .
H5A H 0.462097 0.649106 0.635352 0.041 Uiso 1 1 calc R U . . .
H5B H 0.418808 0.574177 0.648795 0.041 Uiso 1 1 calc R U . . .
H5C H 0.483680 0.564648 0.611256 0.041 Uiso 1 1 calc R U . . .
C6 C 0.49928(10) 0.48768(13) 0.71920(10) 0.0303(4) Uani 1 1 d . . . . .
H6A H 0.523676 0.461722 0.686452 0.045 Uiso 1 1 calc R U . . .
H6B H 0.455835 0.467682 0.719080 0.045 Uiso 1 1 calc R U . . .
H6C H 0.518846 0.477086 0.759574 0.045 Uiso 1 1 calc R U . . .
C20 C 0.66642(10) 0.43977(12) 0.77195(10) 0.0290(4) Uani 1 1 d . . . . .
H20A H 0.711875 0.430308 0.776815 0.044 Uiso 1 1 calc R U . . .
H20B H 0.658793 0.467729 0.732952 0.044 Uiso 1 1 calc R U . . .
H20C H 0.643918 0.389639 0.771259 0.044 Uiso 1 1 calc R U . . .
C16 C 0.69952(10) 0.80927(11) 0.70280(8) 0.0257(4) Uani 1 1 d . . . . .
H16A H 0.742420 0.819109 0.718168 0.038 Uiso 1 1 calc R U . . .
H16B H 0.683050 0.856743 0.683053 0.038 Uiso 1 1 calc R U . . .
H16C H 0.700511 0.766619 0.672417 0.038 Uiso 1 1 calc R U . . .
C26 C 0.67713(9) 0.65883(12) 0.48040(9) 0.0239(4) Uani 1 1 d . . . . .
H26A H 0.710259 0.662439 0.512089 0.036 Uiso 1 1 calc R U . . .
H26B H 0.694088 0.676028 0.440326 0.036 Uiso 1 1 calc R U . . .
H26C H 0.662689 0.604503 0.477061 0.036 Uiso 1 1 calc R U . . .
C8 C 0.51847(9) 0.58984(13) 0.86830(9) 0.0270(4) Uani 1 1 d . . . . .
H8A H 0.558360 0.593476 0.891296 0.040 Uiso 1 1 calc R U . . .
H8B H 0.511631 0.535610 0.855124 0.040 Uiso 1 1 calc R U . . .
H8C H 0.483485 0.606459 0.895081 0.040 Uiso 1 1 calc R U . . .
C17 C 0.64993(10) 0.85747(11) 0.80368(9) 0.0260(4) Uani 1 1 d . . . . .
H17A H 0.620039 0.844884 0.836993 0.039 Uiso 1 1 calc R U . . .
H17B H 0.634689 0.903209 0.780686 0.039 Uiso 1 1 calc R U . . .
H17C H 0.691490 0.869025 0.821629 0.039 Uiso 1 1 calc R U . . .
C29 C 0.44639(9) 0.77228(12) 0.50636(9) 0.0263(4) Uani 1 1 d . . . . .
H29A H 0.431660 0.777067 0.463400 0.039 Uiso 1 1 calc R U . . .
H29B H 0.433560 0.818704 0.529910 0.039 Uiso 1 1 calc R U . . .
H29C H 0.427735 0.725522 0.525297 0.039 Uiso 1 1 calc R U . . .
C28 C 0.54811(13) 0.91178(11) 0.53883(9) 0.0333(5) Uani 1 1 d . . . . .
H28A H 0.504480 0.914783 0.554036 0.050 Uiso 1 1 calc R U . . .
H28B H 0.552857 0.945602 0.502393 0.050 Uiso 1 1 calc R U . . .
H28C H 0.577140 0.929112 0.571524 0.050 Uiso 1 1 calc R U . . .
C27 C 0.68948(11) 0.83655(14) 0.52710(10) 0.0334(5) Uani 1 1 d . . . . .
H27A H 0.683309 0.879115 0.556967 0.050 Uiso 1 1 calc R U . . .
H27B H 0.703414 0.858280 0.487284 0.050 Uiso 1 1 calc R U . . .
H27C H 0.721666 0.800371 0.542844 0.050 Uiso 1 1 calc R U . . .
C19 C 0.65007(12) 0.44377(14) 0.88952(11) 0.0383(5) Uani 1 1 d . . . . .
H19A H 0.623602 0.396705 0.888514 0.058 Uiso 1 1 calc R U . . .
H19B H 0.637120 0.477019 0.924331 0.058 Uiso 1 1 calc R U . . .
H19C H 0.694483 0.428665 0.894689 0.058 Uiso 1 1 calc R U . . .

loop_
_atom_site_aniso_label
_atom_site_aniso_U_11
_atom_site_aniso_U_22
_atom_site_aniso_U_33
_atom_site_aniso_U_23
_atom_site_aniso_U_13
_atom_site_aniso_U_12
Ru1 0.01703(6) 0.01609(6) 0.00947(5) -0.00066(4) -0.00093(4) 0.00226(4)
P1 0.01048(16) 0.01483(17) 0.01017(16) -0.00043(13) 0.00074(13) -0.00090(13)
Cl3 0.01525(17) 0.0243(2) 0.0261(2) 0.00297(16) -0.00519(15) -0.00101(15)
P2 0.00985(16) 0.01598(18) 0.01775(18) -0.00249(15) 0.00043(14) -0.00116(14)
Cl4 0.0245(2) 0.0252(2) 0.02005(19) -0.00906(16) 0.00263(16) -0.00238(16)
P3 0.01485(18) 0.01527(18) 0.01886(19) -0.00439(15) -0.00147(15) -0.00132(14)
Cl1 0.0288(2) 0.0343(2) 0.01400(17) -0.00155(16) -0.00014(15) 0.01550(18)
Cl2 0.01471(18) 0.0394(2) 0.0265(2) 0.00552(19) 0.00535(16) -0.00485(17)
Cl5 0.0351(2) 0.01519(18) 0.0290(2) -0.00078(16) -0.00683(18) -0.00323(16)
N1 0.0126(6) 0.0178(6) 0.0160(6) -0.0018(5) -0.0005(5) -0.0027(5)
N2 0.0116(6) 0.0156(6) 0.0168(6) -0.0027(5) 0.0000(5) -0.0010(5)
N3 0.0116(6) 0.0238(7) 0.0114(6) 0.0024(5) 0.0014(5) 0.0012(5)
N4 0.0145(6) 0.0228(7) 0.0341(9) -0.0123(6) -0.0021(6) 0.0025(5)
C14 0.0180(7) 0.0211(8) 0.0132(7) 0.0013(6) 0.0007(6) 0.0020(6)
C9 0.0124(7) 0.0217(8) 0.0097(6) 0.0004(5) -0.0004(5) 0.0016(6)
C1 0.0121(7) 0.0187(7) 0.0140(7) 0.0028(6) 0.0010(5) -0.0005(6)
C10 0.0169(7) 0.0202(8) 0.0110(7) -0.0008(6) -0.0003(6) 0.0024(6)
C25 0.0177(7) 0.0180(7) 0.0099(6) -0.0012(5) -0.0006(5) 0.0010(6)
C11 0.0178(8) 0.0221(8) 0.0195(8) -0.0038(6) -0.0019(6) 0.0000(6)
C24 0.0234(8) 0.0231(8) 0.0096(6) 0.0002(6) -0.0034(6) 0.0048(7)
C13 0.0218(8) 0.0265(9) 0.0163(7) 0.0016(6) -0.0039(6) 0.0066(7)
C2 0.0120(7) 0.0376(10) 0.0173(8) 0.0024(7) 0.0014(6) -0.0051(7)
C30 0.0215(8) 0.0217(8) 0.0174(7) -0.0029(6) -0.0018(6) -0.0031(6)
C15 0.0217(8) 0.0195(8) 0.0175(8) 0.0025(6) -0.0022(6) 0.0021(6)
C21 0.0190(8) 0.0216(8) 0.0105(6) 0.0004(6) -0.0001(6) -0.0010(6)
C18 0.0216(8) 0.0219(8) 0.0203(8) 0.0058(6) 0.0018(6) 0.0000(6)
C12 0.0178(8) 0.0299(9) 0.0217(8) -0.0034(7) -0.0062(6) 0.0026(7)
C4 0.0140(7) 0.0356(10) 0.0140(7) 0.0025(7) 0.0050(6) 0.0029(7)
C3 0.0122(7) 0.0504(12) 0.0197(8) 0.0013(8) 0.0033(6) -0.0005(8)
C23 0.0365(10) 0.0166(7) 0.0103(7) 0.0010(6) -0.0032(7) 0.0023(7)
C22 0.0272(9) 0.0222(8) 0.0117(7) -0.0001(6) -0.0019(6) -0.0078(7)
C7 0.0231(9) 0.0386(11) 0.0160(8) 0.0007(7) 0.0058(7) 0.0087(8)
C5 0.0137(8) 0.0468(12) 0.0210(8) 0.0004(8) -0.0031(6) -0.0038(8)
C6 0.0246(9) 0.0376(11) 0.0286(10) 0.0058(8) -0.0016(8) -0.0158(8)
C20 0.0335(10) 0.0219(9) 0.0317(10) -0.0019(7) 0.0077(8) -0.0049(8)
C16 0.0399(11) 0.0190(8) 0.0181(8) -0.0004(6) 0.0039(7) -0.0051(8)
C26 0.0186(8) 0.0347(10) 0.0184(8) 0.0010(7) 0.0030(6) 0.0030(7)
C8 0.0220(9) 0.0421(11) 0.0169(8) 0.0058(8) 0.0074(7) 0.0004(8)
C17 0.0305(10) 0.0235(9) 0.0241(9) -0.0004(7) 0.0032(7) 0.0078(7)
C29 0.0250(9) 0.0350(10) 0.0189(8) -0.0031(7) -0.0034(7) 0.0125(8)
C28 0.0641(15) 0.0178(8) 0.0180(8) -0.0015(7) -0.0039(9) 0.0046(9)
C27 0.0399(11) 0.0393(11) 0.0210(9) 0.0013(8) -0.0017(8) -0.0214(9)
C19 0.0513(14) 0.0352(11) 0.0285(10) 0.0148(9) 0.0000(10) -0.0049(10)

loop_
_atom_type_symbol
_atom_type_description
_atom_type_scat_dispersion_real
_atom_type_scat_dispersion_imag
_atom_type_scat_source
C C 0.0033 0.0016 'International Tables Vol C Tables 4.2.6.8 and 6.1.1.4'
H H 0.0000 0.0000 'International Tables Vol C Tables 4.2.6.8 and 6.1.1.4'
Cl Cl 0.1484 0.1585 'International Tables Vol C Tables 4.2.6.8 and 6.1.1.4'
N N 0.0061 0.0033 'International Tables Vol C Tables 4.2.6.8 and 6.1.1.4'
P P 0.1023 0.0942 'International Tables Vol C Tables 4.2.6.8 and 6.1.1.4'
Ru Ru -1.2594 0.8363 'International Tables Vol C Tables 4.2.6.8 and 6.1.1.4'

loop_
_geom_angle_atom_site_label_1
_geom_angle_atom_site_label_2
_geom_angle_atom_site_label_3
_geom_angle
_geom_angle_site_symmetry_1
_geom_angle_site_symmetry_3
_geom_angle_publ_flag
C25 Ru1 C22 65.44(6) . . ?
C25 Ru1 C24 39.59(6) . . ?
C22 Ru1 C24 65.21(7) . . ?
C25 Ru1 C23 65.34(6) . . ?
C22 Ru1 C23 39.01(7) . . ?
C24 Ru1 C23 38.40(7) . . ?
C25 Ru1 C21 38.70(6) . . ?
C22 Ru1 C21 38.78(6) . . ?
C24 Ru1 C21 65.13(6) . . ?
C23 Ru1 C21 64.85(6) . . ?
C25 Ru1 P1 104.01(4) . . ?
C22 Ru1 P1 119.80(5) . . ?
C24 Ru1 P1 141.10(5) . . ?
C23 Ru1 P1 158.19(5) . . ?
C21 Ru1 P1 94.71(5) . . ?
C25 Ru1 Cl1 134.94(5) . . ?
C22 Ru1 Cl1 122.19(5) . . ?
C24 Ru1 Cl1 99.23(5) . . ?
C23 Ru1 Cl1 93.51(5) . . ?
C21 Ru1 Cl1 158.31(5) . . ?
P1 Ru1 Cl1 106.506(16) . . ?
N2 P1 N1 110.08(7) . . ?
N2 P1 C1 106.41(7) . . ?
N1 P1 C1 101.97(7) . . ?
N2 P1 Ru1 115.83(5) . . ?
N1 P1 Ru1 116.41(5) . . ?
C1 P1 Ru1 104.45(5) . . ?
N2 P2 N4 120.39(8) . . ?
N2 P2 Cl3 110.05(6) . . ?
N4 P2 Cl3 108.08(6) . . ?
N2 P2 Cl2 111.15(6) . . ?
N4 P2 Cl2 106.98(7) . . ?
Cl3 P2 Cl2 97.78(3) . . ?
N1 P3 N4 121.32(8) . . ?
N1 P3 Cl5 111.31(6) . . ?
N4 P3 Cl5 107.39(7) . . ?
N1 P3 Cl4 109.88(6) . . ?
N4 P3 Cl4 106.59(6) . . ?
Cl5 P3 Cl4 97.68(3) . . ?
P3 N1 P1 124.21(9) . . ?
P2 N2 P1 125.34(9) . . ?
C1 N3 C9 126.09(13) . . ?
C1 N3 C4 113.61(13) . . ?
C9 N3 C4 120.17(13) . . ?
P2 N4 P3 117.75(9) . . ?
C13 C14 C9 117.72(16) . . ?
C13 C14 C18 118.96(15) . . ?
C9 C14 C18 123.22(15) . . ?
C10 C9 C14 121.95(15) . . ?
C10 C9 N3 120.96(14) . . ?
C14 C9 N3 117.07(14) . . ?
N3 C1 C2 109.96(13) . . ?
N3 C1 P1 129.09(12) . . ?
C2 C1 P1 119.59(11) . . ?
C11 C10 C9 117.46(15) . . ?
C11 C10 C15 117.57(15) . . ?
C9 C10 C15 124.95(15) . . ?
C21 C25 C24 107.72(14) . . ?
C21 C25 C30 126.26(15) . . ?
C24 C25 C30 125.67(15) . . ?
C21 C25 Ru1 72.07(9) . . ?
C24 C25 Ru1 70.52(9) . . ?
C30 C25 Ru1 128.11(11) . . ?
C12 C11 C10 121.62(16) . . ?
C12 C11 H11 119.2 . . ?
C10 C11 H11 119.2 . . ?
C23 C24 C25 108.28(15) . . ?
C23 C24 C29 126.80(16) . . ?
C25 C24 C29 124.92(16) . . ?
C23 C24 Ru1 71.84(9) . . ?
C25 C24 Ru1 69.89(9) . . ?
C29 C24 Ru1 123.78(12) . . ?
C12 C13 C14 121.36(16) . . ?
C12 C13 H13 119.3 . . ?
C14 C13 H13 119.3 . . ?
C1 C2 C5 118.17(14) . . ?
C1 C2 C3 101.64(14) . . ?
C5 C2 C3 111.41(16) . . ?
C1 C2 C6 105.11(15) . . ?
C5 C2 C6 107.43(16) . . ?
C3 C2 C6 113.05(16) . . ?
C25 C30 H30A 109.5 . . ?
C25 C30 H30B 109.5 . . ?
H30A C30 H30B 109.5 . . ?
C25 C30 H30C 109.5 . . ?
H30A C30 H30C 109.5 . . ?
H30B C30 H30C 109.5 . . ?
C10 C15 C16 112.23(15) . . ?
C10 C15 C17 111.12(14) . . ?
C16 C15 C17 108.73(15) . . ?
C10 C15 H15 108.2 . . ?
C16 C15 H15 108.2 . . ?
C17 C15 H15 108.2 . . ?
C25 C21 C22 107.77(15) . . ?
C25 C21 C26 127.28(15) . . ?
C22 C21 C26 124.65(16) . . ?
C25 C21 Ru1 69.22(9) . . ?
C22 C21 Ru1 69.31(9) . . ?
C26 C21 Ru1 131.78(12) . . ?
C14 C18 C20 110.94(14) . . ?
C14 C18 C19 113.96(16) . . ?
C20 C18 C19 110.04(17) . . ?
C14 C18 H18 107.2 . . ?
C20 C18 H18 107.2 . . ?
C19 C18 H18 107.2 . . ?
C11 C12 C13 119.85(16) . . ?
C11 C12 H12 120.1 . . ?
C13 C12 H12 120.1 . . ?
C7 C4 C8 108.06(15) . . ?
C7 C4 C3 112.41(16) . . ?
C8 C4 C3 113.05(16) . . ?
C7 C4 N3 109.30(14) . . ?
C8 C4 N3 113.24(14) . . ?
C3 C4 N3 100.68(13) . . ?
C4 C3 C2 107.48(14) . . ?
C4 C3 H3A 110.2 . . ?
C2 C3 H3A 110.2 . . ?
C4 C3 H3B 110.2 . . ?
C2 C3 H3B 110.2 . . ?
H3A C3 H3B 108.5 . . ?
C24 C23 C22 107.64(15) . . ?
C24 C23 C28 126.79(18) . . ?
C22 C23 C28 125.49(18) . . ?
C24 C23 Ru1 69.76(9) . . ?
C22 C23 Ru1 69.27(9) . . ?
C28 C23 Ru1 123.86(12) . . ?
C21 C22 C23 108.43(15) . . ?
C21 C22 C27 125.16(18) . . ?
C23 C22 C27 126.13(17) . . ?
C21 C22 Ru1 71.91(9) . . ?
C23 C22 Ru1 71.71(10) . . ?
C27 C22 Ru1 126.96(12) . . ?
C4 C7 H7A 109.5 . . ?
C4 C7 H7B 109.5 . . ?
H7A C7 H7B 109.5 . . ?
C4 C7 H7C 109.5 . . ?
H7A C7 H7C 109.5 . . ?
H7B C7 H7C 109.5 . . ?
C2 C5 H5A 109.5 . . ?
C2 C5 H5B 109.5 . . ?
H5A C5 H5B 109.5 . . ?
C2 C5 H5C 109.5 . . ?
H5A C5 H5C 109.5 . . ?
H5B C5 H5C 109.5 . . ?
C2 C6 H6A 109.5 . . ?
C2 C6 H6B 109.5 . . ?
H6A C6 H6B 109.5 . . ?
C2 C6 H6C 109.5 . . ?
H6A C6 H6C 109.5 . . ?
H6B C6 H6C 109.5 . . ?
C18 C20 H20A 109.5 . . ?
C18 C20 H20B 109.5 . . ?
H20A C20 H20B 109.5 . . ?
C18 C20 H20C 109.5 . . ?
H20A C20 H20C 109.5 . . ?
H20B C20 H20C 109.5 . . ?
C15 C16 H16A 109.5 . . ?
C15 C16 H16B 109.5 . . ?
H16A C16 H16B 109.5 . . ?
C15 C16 H16C 109.5 . . ?
H16A C16 H16C 109.5 . . ?
H16B C16 H16C 109.5 . . ?
C21 C26 H26A 109.5 . . ?
C21 C26 H26B 109.5 . . ?
H26A C26 H26B 109.5 . . ?
C21 C26 H26C 109.5 . . ?
H26A C26 H26C 109.5 . . ?
H26B C26 H26C 109.5 . . ?
C4 C8 H8A 109.5 . . ?
C4 C8 H8B 109.5 . . ?
H8A C8 H8B 109.5 . . ?
C4 C8 H8C 109.5 . . ?
H8A C8 H8C 109.5 . . ?
H8B C8 H8C 109.5 . . ?
C15 C17 H17A 109.5 . . ?
C15 C17 H17B 109.5 . . ?
H17A C17 H17B 109.5 . . ?
C15 C17 H17C 109.5 . . ?
H17A C17 H17C 109.5 . . ?
H17B C17 H17C 109.5 . . ?
C24 C29 H29A 109.5 . . ?
C24 C29 H29B 109.5 . . ?
H29A C29 H29B 109.5 . . ?
C24 C29 H29C 109.5 . . ?
H29A C29 H29C 109.5 . . ?
H29B C29 H29C 109.5 . . ?
C23 C28 H28A 109.5 . . ?
C23 C28 H28B 109.5 . . ?
H28A C28 H28B 109.5 . . ?
C23 C28 H28C 109.5 . . ?
H28A C28 H28C 109.5 . . ?
H28B C28 H28C 109.5 . . ?
C22 C27 H27A 109.5 . . ?
C22 C27 H27B 109.5 . . ?
H27A C27 H27B 109.5 . . ?
C22 C27 H27C 109.5 . . ?
H27A C27 H27C 109.5 . . ?
H27B C27 H27C 109.5 . . ?
C18 C19 H19A 109.5 . . ?
C18 C19 H19B 109.5 . . ?
H19A C19 H19B 109.5 . . ?
C18 C19 H19C 109.5 . . ?
H19A C19 H19C 109.5 . . ?
H19B C19 H19C 109.5 . . ?

loop_
_geom_bond_atom_site_label_1
_geom_bond_atom_site_label_2
_geom_bond_distance
_geom_bond_site_symmetry_2
_geom_bond_publ_flag
Ru1 C25 2.1386(15) . ?
Ru1 C22 2.1419(17) . ?
Ru1 C24 2.1471(16) . ?
Ru1 C23 2.1745(16) . ?
Ru1 C21 2.1763(16) . ?
Ru1 P1 2.3284(4) . ?
Ru1 Cl1 2.3806(4) . ?
P1 N2 1.6446(14) . ?
P1 N1 1.6620(14) . ?
P1 C1 1.8660(16) . ?
Cl3 P2 2.0125(6) . ?
P2 N2 1.5504(14) . ?
P2 N4 1.5877(15) . ?
P2 Cl2 2.0346(6) . ?
Cl4 P3 2.0317(6) . ?
P3 N1 1.5522(14) . ?
P3 N4 1.5881(15) . ?
P3 Cl5 2.0259(6) . ?
N3 C1 1.312(2) . ?
N3 C9 1.472(2) . ?
N3 C4 1.550(2) . ?
C14 C13 1.393(2) . ?
C14 C9 1.412(2) . ?
C14 C18 1.520(2) . ?
C9 C10 1.404(2) . ?
C1 C2 1.530(2) . ?
C10 C11 1.399(2) . ?
C10 C15 1.519(2) . ?
C25 C21 1.430(2) . ?
C25 C24 1.451(2) . ?
C25 C30 1.500(2) . ?
C11 C12 1.380(2) . ?
C11 H11 0.9300 . ?
C24 C23 1.421(3) . ?
C24 C29 1.498(3) . ?
C13 C12 1.385(3) . ?
C13 H13 0.9300 . ?
C2 C5 1.530(2) . ?
C2 C3 1.540(3) . ?
C2 C6 1.548(3) . ?
C30 H30A 0.9600 . ?
C30 H30B 0.9600 . ?
C30 H30C 0.9600 . ?
C15 C16 1.535(2) . ?
C15 C17 1.538(3) . ?
C15 H15 0.9800 . ?
C21 C22 1.434(2) . ?
C21 C26 1.494(2) . ?
C18 C20 1.524(3) . ?
C18 C19 1.534(3) . ?
C18 H18 0.9800 . ?
C12 H12 0.9300 . ?
C4 C7 1.524(3) . ?
C4 C8 1.528(2) . ?
C4 C3 1.532(3) . ?
C3 H3A 0.9700 . ?
C3 H3B 0.9700 . ?
C23 C22 1.442(3) . ?
C23 C28 1.502(3) . ?
C22 C27 1.493(3) . ?
C7 H7A 0.9600 . ?
C7 H7B 0.9600 . ?
C7 H7C 0.9600 . ?
C5 H5A 0.9600 . ?
C5 H5B 0.9600 . ?
C5 H5C 0.9600 . ?
C6 H6A 0.9600 . ?
C6 H6B 0.9600 . ?
C6 H6C 0.9600 . ?
C20 H20A 0.9600 . ?
C20 H20B 0.9600 . ?
C20 H20C 0.9600 . ?
C16 H16A 0.9600 . ?
C16 H16B 0.9600 . ?
C16 H16C 0.9600 . ?
C26 H26A 0.9600 . ?
C26 H26B 0.9600 . ?
C26 H26C 0.9600 . ?
C8 H8A 0.9600 . ?
C8 H8B 0.9600 . ?
C8 H8C 0.9600 . ?
C17 H17A 0.9600 . ?
C17 H17B 0.9600 . ?
C17 H17C 0.9600 . ?
C29 H29A 0.9600 . ?
C29 H29B 0.9600 . ?
C29 H29C 0.9600 . ?
C28 H28A 0.9600 . ?
C28 H28B 0.9600 . ?
C28 H28C 0.9600 . ?
C27 H27A 0.9600 . ?
C27 H27B 0.9600 . ?
C27 H27C 0.9600 . ?
C19 H19A 0.9600 . ?
C19 H19B 0.9600 . ?
C19 H19C 0.9600 . ?

loop_
_geom_torsion_atom_site_label_1
_geom_torsion_atom_site_label_2
_geom_torsion_atom_site_label_3
_geom_torsion_atom_site_label_4
_geom_torsion
_geom_torsion_site_symmetry_1
_geom_torsion_site_symmetry_2
_geom_torsion_site_symmetry_3
_geom_torsion_site_symmetry_4
_geom_torsion_publ_flag
N4 P3 N1 P1 -2.69(15) . . . . ?
Cl5 P3 N1 P1 125.11(9) . . . . ?
Cl4 P3 N1 P1 -127.81(9) . . . . ?
N2 P1 N1 P3 -4.66(13) . . . . ?
C1 P1 N1 P3 -117.30(10) . . . . ?
Ru1 P1 N1 P3 129.73(8) . . . . ?
N4 P2 N2 P1 -9.63(15) . . . . ?
Cl3 P2 N2 P1 -136.28(9) . . . . ?
Cl2 P2 N2 P1 116.52(9) . . . . ?
N1 P1 N2 P2 10.88(13) . . . . ?
C1 P1 N2 P2 120.63(11) . . . . ?
Ru1 P1 N2 P2 -123.80(9) . . . . ?
N2 P2 N4 P3 1.02(16) . . . . ?
Cl3 P2 N4 P3 128.57(10) . . . . ?
Cl2 P2 N4 P3 -127.04(10) . . . . ?
N1 P3 N4 P2 4.82(16) . . . . ?
Cl5 P3 N4 P2 -124.71(10) . . . . ?
Cl4 P3 N4 P2 131.44(10) . . . . ?
C13 C14 C9 C10 1.6(2) . . . . ?
C18 C14 C9 C10 -174.76(15) . . . . ?
C13 C14 C9 N3 -176.69(14) . . . . ?
C18 C14 C9 N3 6.9(2) . . . . ?
C1 N3 C9 C10 92.2(2) . . . . ?
C4 N3 C9 C10 -92.14(18) . . . . ?
C1 N3 C9 C14 -89.4(2) . . . . ?
C4 N3 C9 C14 86.20(19) . . . . ?
C9 N3 C1 C2 162.61(15) . . . . ?
C4 N3 C1 C2 -13.3(2) . . . . ?
C9 N3 C1 P1 -31.0(2) . . . . ?
C4 N3 C1 P1 153.09(13) . . . . ?
N2 P1 C1 N3 27.56(17) . . . . ?
N1 P1 C1 N3 142.93(15) . . . . ?
Ru1 P1 C1 N3 -95.46(15) . . . . ?
N2 P1 C1 C2 -167.19(13) . . . . ?
N1 P1 C1 C2 -51.82(15) . . . . ?
Ru1 P1 C1 C2 69.79(14) . . . . ?
C14 C9 C10 C11 -0.9(2) . . . . ?
N3 C9 C10 C11 177.32(14) . . . . ?
C14 C9 C10 C15 177.71(15) . . . . ?
N3 C9 C10 C15 -4.0(2) . . . . ?
C9 C10 C11 C12 -0.7(2) . . . . ?
C15 C10 C11 C12 -179.44(16) . . . . ?
C21 C25 C24 C23 -0.95(18) . . . . ?
C30 C25 C24 C23 -174.57(15) . . . . ?
Ru1 C25 C24 C23 61.94(11) . . . . ?
C21 C25 C24 C29 179.31(15) . . . . ?
C30 C25 C24 C29 5.7(3) . . . . ?
Ru1 C25 C24 C29 -117.81(17) . . . . ?
C21 C25 C24 Ru1 -62.88(11) . . . . ?
C30 C25 C24 Ru1 123.50(16) . . . . ?
C9 C14 C13 C12 -0.7(3) . . . . ?
C18 C14 C13 C12 175.81(16) . . . . ?
N3 C1 C2 C5 145.98(17) . . . . ?
P1 C1 C2 C5 -21.9(2) . . . . ?
N3 C1 C2 C3 23.77(19) . . . . ?
P1 C1 C2 C3 -144.09(13) . . . . ?
N3 C1 C2 C6 -94.24(17) . . . . ?
P1 C1 C2 C6 97.90(15) . . . . ?
C11 C10 C15 C16 62.8(2) . . . . ?
C9 C10 C15 C16 -115.89(18) . . . . ?
C11 C10 C15 C17 -59.2(2) . . . . ?
C9 C10 C15 C17 122.13(18) . . . . ?
C24 C25 C21 C22 3.10(18) . . . . ?
C30 C25 C21 C22 176.67(15) . . . . ?
Ru1 C25 C21 C22 -58.78(11) . . . . ?
C24 C25 C21 C26 -170.76(16) . . . . ?
C30 C25 C21 C26 2.8(3) . . . . ?
Ru1 C25 C21 C26 127.36(17) . . . . ?
C24 C25 C21 Ru1 61.88(11) . . . . ?
C30 C25 C21 Ru1 -124.55(16) . . . . ?
C13 C14 C18 C20 -85.3(2) . . . . ?
C9 C14 C18 C20 91.1(2) . . . . ?
C13 C14 C18 C19 39.6(2) . . . . ?
C9 C14 C18 C19 -144.05(18) . . . . ?
C10 C11 C12 C13 1.6(3) . . . . ?
C14 C13 C12 C11 -0.8(3) . . . . ?
C1 N3 C4 C7 -121.78(16) . . . . ?
C9 N3 C4 C7 62.06(19) . . . . ?
C1 N3 C4 C8 117.69(17) . . . . ?
C9 N3 C4 C8 -58.5(2) . . . . ?
C1 N3 C4 C3 -3.28(19) . . . . ?
C9 N3 C4 C3 -179.44(15) . . . . ?
C7 C4 C3 C2 134.37(16) . . . . ?
C8 C4 C3 C2 -102.94(18) . . . . ?
N3 C4 C3 C2 18.17(19) . . . . ?
C1 C2 C3 C4 -25.28(19) . . . . ?
C5 C2 C3 C4 -152.04(16) . . . . ?
C6 C2 C3 C4 86.86(19) . . . . ?
C25 C24 C23 C22 -1.57(18) . . . . ?
C29 C24 C23 C22 178.17(16) . . . . ?
Ru1 C24 C23 C22 59.13(11) . . . . ?
C25 C24 C23 C28 -178.45(16) . . . . ?
C29 C24 C23 C28 1.3(3) . . . . ?
Ru1 C24 C23 C28 -117.75(17) . . . . ?
C25 C24 C23 Ru1 -60.70(11) . . . . ?
C29 C24 C23 Ru1 119.04(17) . . . . ?
C25 C21 C22 C23 -4.10(18) . . . . ?
C26 C21 C22 C23 169.97(15) . . . . ?
Ru1 C21 C22 C23 -62.82(11) . . . . ?
C25 C21 C22 C27 -178.35(16) . . . . ?
C26 C21 C22 C27 -4.3(3) . . . . ?
Ru1 C21 C22 C27 122.93(17) . . . . ?
C25 C21 C22 Ru1 58.72(11) . . . . ?
C26 C21 C22 Ru1 -127.21(16) . . . . ?
C24 C23 C22 C21 3.51(18) . . . . ?
C28 C23 C22 C21 -179.56(16) . . . . ?
Ru1 C23 C22 C21 62.94(11) . . . . ?
C24 C23 C22 C27 177.69(16) . . . . ?
C28 C23 C22 C27 -5.4(3) . . . . ?
Ru1 C23 C22 C27 -122.88(17) . . . . ?
C24 C23 C22 Ru1 -59.44(11) . . . . ?
C28 C23 C22 Ru1 117.50(17) . . . . ?
